data_7201728
loop_
_publ_author_name
'Tao, Ying'
'Li, Jian-Rong'
'Yu, Qun'
'Song, Wei-Chao'
'Tong, Xiao-Lan'
'Bu, Xian-He'

_publ_section_title
;
 Coordination architectures of 2-(1H-tetrazol-5-yl)pyrazine with group
 IIB metal ions: luminescence and structural dependence on the metal
 ions and preparing conditions
;
_journal_issue 6
_journal_name_full CrystEngComm
_journal_page_first 699
_journal_paper_doi 10.1039/b714081a
_journal_volume 10
_journal_year 2008
_chemical_formula_moiety 'C10 H6 Hg N12'
_chemical_formula_sum 'C10 H6 Hg N12 O0'
_chemical_formula_weight 494.86
_chemical_name_systematic
;
?
;
_space_group_IT_number 14
_symmetry_cell_setting monoclinic
_symmetry_space_group_name_Hall '-P 2ybc'
_symmetry_space_group_name_H-M 'P 1 21/c 1'
_atom_sites_solution_hydrogens geom
_atom_sites_solution_primary direct
_atom_sites_solution_secondary difmap
_audit_creation_method SHELXL-97
_cell_angle_alpha 90.00
_cell_angle_beta 91.85(3)
_cell_angle_gamma 90.00
_cell_formula_units_Z 4
_cell_length_a 9.0337(18)
_cell_length_b 9.843(2)
_cell_length_c 15.579(3)
_cell_measurement_reflns_used 11315,CELMIN=6.12,CELMAX=55.04
_cell_measurement_temperature 293(2)
_cell_measurement_theta_max 27.52
_cell_measurement_theta_min 3.06
_cell_volume 1384.5(5)
_computing_cell_refinement RAPID-AUTO
_computing_data_collection 'RAPID-AUTO (Rigaku Corporation, 1998)'
_computing_data_reduction 'CrystalStructure (Rigaku/MSC and Rigaku Corporation, 2002)'
_computing_molecular_graphics SHELXL-97
_computing_publication_material SHELXL-97
_computing_structure_refinement 'SHELXL-97 (Sheldrick, 1997)'
_computing_structure_solution 'SHELXS-97 (Sheldrick, 1997)'
_diffrn_ambient_temperature 293(2)
_diffrn_detector_area_resol_mean 10.00
_diffrn_measured_fraction_theta_full 0.996
_diffrn_measured_fraction_theta_max 0.996
_diffrn_measurement_device_type 'Rigaku RAXIS-RAPID'
_diffrn_measurement_method \w
_diffrn_radiation_monochromator graphite
_diffrn_radiation_source 'fine-focus sealed tube'
_diffrn_radiation_type MoK\a
_diffrn_radiation_wavelength 0.71073
_diffrn_reflns_av_R_equivalents 0.0336
_diffrn_reflns_av_sigmaI/netI 0.0273
_diffrn_reflns_limit_h_max 11
_diffrn_reflns_limit_h_min -11
_diffrn_reflns_limit_k_max 12
_diffrn_reflns_limit_k_min -12
_diffrn_reflns_limit_l_max 19
_diffrn_reflns_limit_l_min -20
_diffrn_reflns_number 13214
_diffrn_reflns_theta_full 27.48
_diffrn_reflns_theta_max 27.48
_diffrn_reflns_theta_min 3.06
_diffrn_standards_decay_% 0
_diffrn_standards_interval_count 0
_diffrn_standards_interval_time 0
_diffrn_standards_number 0
_exptl_absorpt_coefficient_mu 11.139
_exptl_absorpt_correction_T_max 0.3214
_exptl_absorpt_correction_T_min 0.2101
_exptl_absorpt_correction_type multi-scan
_exptl_absorpt_process_details 'ABSCOR (Higashi, 1995)'
_exptl_crystal_colour Colorless
_exptl_crystal_density_diffrn 2.374
_exptl_crystal_density_method 'not measured'
_exptl_crystal_description Block
_exptl_crystal_F_000 920
_exptl_crystal_size_max 0.18
_exptl_crystal_size_mid 0.16
_exptl_crystal_size_min 0.14
_refine_diff_density_max 0.873
_refine_diff_density_min -0.531
_refine_diff_density_rms 0.101
_refine_ls_extinction_method none
_refine_ls_goodness_of_fit_ref 1.057
_refine_ls_hydrogen_treatment constr
_refine_ls_matrix_type full
_refine_ls_number_parameters 208
_refine_ls_number_reflns 3160
_refine_ls_number_restraints 0
_refine_ls_restrained_S_all 1.057
_refine_ls_R_factor_all 0.0267
_refine_ls_R_factor_gt 0.0215
_refine_ls_shift/su_max 0.001
_refine_ls_shift/su_mean <0.001
_refine_ls_structure_factor_coef Fsqd
_refine_ls_weighting_details 'calc w=1/[\s^2^(Fo^2^)+(0.0156P)^2^+1.1965P] where P=(Fo^2^+2Fc^2^)/3'
_refine_ls_weighting_scheme calc
_refine_ls_wR_factor_gt 0.0443
_refine_ls_wR_factor_ref 0.0460
_reflns_number_gt 2793
_reflns_number_total 3160
_reflns_threshold_expression I>2\s(I)
_cod_data_source_file b714081a.txt
_cod_data_source_block 4
_cod_depositor_comments
;
The following automatic conversions were performed:
'_symmetry_cell_setting' value 'MONOCLINIC' changed to 'monoclinic'
according to '/home/saulius/struct/CIF-dictionaries/cif_core.dic'
dictionary named 'cif_core.dic' version 2.4.1 from
2010-06-29.

'_exptl_absorpt_correction_type' value 'Multi-scan ' changed
to 'multi-scan' according to
'/home/saulius/struct/CIF-dictionaries/cif_core.dic' dictionary named
'cif_core.dic' version 2.4.1 from 2010-06-29.

Automatic conversion script
Id: cif_fix_enum 1527 2010-12-29 10:47:43Z saulius 
;
_cod_original_sg_symbol_H-M 'P 21/c'
_cod_database_code 7201728

loop_
_symmetry_equiv_pos_as_xyz
'x, y, z'
'-x, y+1/2, -z+1/2'
'-x, -y, -z'
'x, -y-1/2, z-1/2'

loop_
_atom_site_label
_atom_site_type_symbol
_atom_site_fract_x
_atom_site_fract_y
_atom_site_fract_z
_atom_site_U_iso_or_equiv
_atom_site_adp_type
_atom_site_occupancy
_atom_site_symmetry_multiplicity
_atom_site_calc_flag
_atom_site_refinement_flags
_atom_site_disorder_assembly
_atom_site_disorder_group
Hg1 Hg -0.468993(14) 0.882542(13) 0.121614(8) 0.03352(6) Uani 1 1 d . . .
N1 N -0.3170(3) 0.9333(3) 0.00978(18) 0.0332(6) Uani 1 1 d . . .
N2 N -0.3380(3) 0.9811(3) -0.07013(18) 0.0375(7) Uani 1 1 d . . .
N3 N -0.2179(4) 0.9613(4) -0.1136(2) 0.0455(8) Uani 1 1 d . . .
N4 N -0.1168(4) 0.8997(4) -0.0633(2) 0.0460(8) Uani 1 1 d . . .
N5 N 0.0829(4) 0.7074(4) 0.1629(3) 0.0628(11) Uani 1 1 d . . .
N6 N -0.2002(3) 0.8142(3) 0.1570(2) 0.0413(7) Uani 1 1 d . . .
N7 N -0.5328(3) 0.6810(3) 0.17048(18) 0.0317(6) Uani 1 1 d . . .
N8 N -0.5015(3) 0.6375(3) 0.24978(18) 0.0385(7) Uani 1 1 d . . .
N9 N -0.5534(3) 0.5139(3) 0.25510(19) 0.0394(7) Uani 1 1 d . . .
N10 N -0.6183(3) 0.4739(3) 0.18034(19) 0.0403(7) Uani 1 1 d . . .
N11 N -0.7907(5) 0.4947(5) -0.0795(3) 0.0723(12) Uani 1 1 d . . .
N12 N -0.6133(4) 0.6957(4) -0.0042(2) 0.0473(8) Uani 1 1 d . . .
C1 C -0.1796(4) 0.8838(3) 0.0116(2) 0.0335(7) Uani 1 1 d . . .
C2 C -0.1141(4) 0.8207(4) 0.0891(2) 0.0357(8) Uani 1 1 d . . .
C3 C 0.0265(4) 0.7687(5) 0.0933(3) 0.0503(10) Uani 1 1 d . . .
H3A H 0.0849 0.7766 0.0454 0.060 Uiso 1 1 calc R . .
C4 C -0.0047(5) 0.6996(5) 0.2293(3) 0.0563(11) Uani 1 1 d . . .
H4A H 0.0300 0.6564 0.2790 0.068 Uiso 1 1 calc R . .
C5 C -0.1439(5) 0.7527(5) 0.2270(3) 0.0492(10) Uani 1 1 d . . .
H5A H -0.2011 0.7459 0.2754 0.059 Uiso 1 1 calc R . .
C6 C -0.6036(4) 0.5804(3) 0.1297(2) 0.0306(7) Uani 1 1 d . . .
C7 C -0.6566(4) 0.5880(4) 0.0397(2) 0.0347(8) Uani 1 1 d . . .
C8 C -0.7449(5) 0.4893(5) 0.0029(3) 0.0571(11) Uani 1 1 d . . .
H8A H -0.7738 0.4162 0.0362 0.069 Uiso 1 1 calc R . .
C9 C -0.7466(6) 0.6011(5) -0.1235(3) 0.0635(13) Uani 1 1 d . . .
H9A H -0.7750 0.6091 -0.1812 0.076 Uiso 1 1 calc R . .
C10 C -0.6599(6) 0.6999(5) -0.0858(3) 0.0616(12) Uani 1 1 d . . .
H10A H -0.6323 0.7735 -0.1191 0.074 Uiso 1 1 calc R . .

loop_
_atom_site_aniso_label
_atom_site_aniso_U_11
_atom_site_aniso_U_22
_atom_site_aniso_U_33
_atom_site_aniso_U_23
_atom_site_aniso_U_13
_atom_site_aniso_U_12
Hg1 0.03806(8) 0.02799(8) 0.03450(8) 0.00277(6) 0.00124(6) 0.00033(6)
N1 0.0341(14) 0.0307(16) 0.0347(15) 0.0006(13) -0.0013(13) -0.0007(12)
N2 0.0433(16) 0.0340(17) 0.0352(15) 0.0016(13) -0.0009(14) 0.0016(13)
N3 0.0480(18) 0.051(2) 0.0379(16) 0.0024(15) 0.0057(15) 0.0042(16)
N4 0.0419(16) 0.054(2) 0.0427(17) 0.0028(15) 0.0046(15) 0.0064(15)
N5 0.0400(18) 0.077(3) 0.071(3) 0.017(2) -0.0046(19) 0.0121(19)
N6 0.0406(16) 0.044(2) 0.0397(16) 0.0022(14) 0.0037(14) 0.0066(14)
N7 0.0355(14) 0.0274(15) 0.0323(14) 0.0013(12) 0.0018(12) -0.0019(12)
N8 0.0460(17) 0.0323(17) 0.0369(16) 0.0018(13) -0.0029(14) -0.0028(14)
N9 0.0483(17) 0.0346(17) 0.0350(16) 0.0043(13) -0.0017(14) -0.0043(14)
N10 0.0499(18) 0.0309(17) 0.0397(16) 0.0024(13) -0.0037(15) -0.0045(14)
N11 0.100(3) 0.062(3) 0.053(2) -0.003(2) -0.026(2) -0.012(2)
N12 0.058(2) 0.042(2) 0.0416(18) 0.0064(15) 0.0044(16) -0.0095(16)
C1 0.0330(16) 0.0268(18) 0.0407(18) -0.0003(15) 0.0014(15) -0.0021(14)
C2 0.0349(17) 0.0291(19) 0.0432(19) 0.0008(15) 0.0000(16) -0.0025(15)
C3 0.0346(19) 0.059(3) 0.058(2) 0.013(2) 0.0063(19) 0.0059(18)
C4 0.050(2) 0.064(3) 0.055(2) 0.016(2) -0.011(2) 0.003(2)
C5 0.049(2) 0.055(3) 0.043(2) 0.0128(19) 0.0026(19) 0.005(2)
C6 0.0309(16) 0.0266(17) 0.0344(17) 0.0024(14) 0.0015(14) 0.0021(14)
C7 0.0399(18) 0.0293(19) 0.0349(18) -0.0015(14) 0.0008(16) 0.0024(15)
C8 0.079(3) 0.042(2) 0.050(2) 0.005(2) -0.016(2) -0.019(2)
C9 0.086(3) 0.065(3) 0.038(2) 0.002(2) -0.011(2) 0.008(3)
C10 0.086(3) 0.060(3) 0.039(2) 0.016(2) 0.004(2) -0.004(3)

loop_
_atom_type_symbol
_atom_type_description
_atom_type_scat_dispersion_real
_atom_type_scat_dispersion_imag
_atom_type_scat_source
C C 0.0033 0.0016 'International Tables Vol C Tables 4.2.6.8 and 6.1.1.4'
H H 0.0000 0.0000 'International Tables Vol C Tables 4.2.6.8 and 6.1.1.4'
N N 0.0061 0.0033 'International Tables Vol C Tables 4.2.6.8 and 6.1.1.4'
O O 0.0106 0.0060 'International Tables Vol C Tables 4.2.6.8 and 6.1.1.4'
Hg Hg -2.3894 9.2266 'International Tables Vol C Tables 4.2.6.8 and 6.1.1.4'

loop_
_geom_angle_atom_site_label_1
_geom_angle_atom_site_label_2
_geom_angle_atom_site_label_3
_geom_angle
_geom_angle_site_symmetry_1
_geom_angle_site_symmetry_3
_geom_angle_publ_flag
N7 Hg1 N1 128.54(10) . . ?
N7 Hg1 N9 103.43(11) . 2_455 ?
N1 Hg1 N9 117.81(11) . 2_455 ?
N7 Hg1 N2 115.91(10) . 3_475 ?
N1 Hg1 N2 94.16(10) . 3_475 ?
N9 Hg1 N2 90.47(11) 2_455 3_475 ?
N7 Hg1 N6 86.91(10) . . ?
N1 Hg1 N6 68.67(10) . . ?
N9 Hg1 N6 84.93(11) 2_455 . ?
N2 Hg1 N6 157.15(11) 3_475 . ?
C1 N1 N2 104.6(3) . . ?
C1 N1 Hg1 118.7(2) . . ?
N2 N1 Hg1 135.1(2) . . ?
N3 N2 N1 109.5(3) . . ?
N3 N2 Hg1 122.1(2) . 3_475 ?
N1 N2 Hg1 127.3(2) . 3_475 ?
N2 N3 N4 109.0(3) . . ?
C1 N4 N3 105.6(3) . . ?
C4 N5 C3 116.2(4) . . ?
C2 N6 C5 116.9(3) . . ?
C2 N6 Hg1 113.0(2) . . ?
C5 N6 Hg1 128.9(2) . . ?
N8 N7 C6 106.8(3) . . ?
N8 N7 Hg1 124.0(2) . . ?
C6 N7 Hg1 129.2(2) . . ?
N9 N8 N7 107.0(3) . . ?
N8 N9 N10 111.4(3) . . ?
N8 N9 Hg1 123.3(2) . 2_445 ?
N10 N9 Hg1 125.2(2) . 2_445 ?
C6 N10 N9 103.6(3) . . ?
C9 N11 C8 116.2(4) . . ?
C7 N12 C10 115.4(4) . . ?
N4 C1 N1 111.3(3) . . ?
N4 C1 C2 127.1(3) . . ?
N1 C1 C2 121.6(3) . . ?
N6 C2 C3 120.6(3) . . ?
N6 C2 C1 116.3(3) . . ?
C3 C2 C1 123.1(3) . . ?
N5 C3 C2 122.6(4) . . ?
N5 C3 H3A 118.7 . . ?
C2 C3 H3A 118.7 . . ?
N5 C4 C5 122.1(4) . . ?
N5 C4 H4A 118.9 . . ?
C5 C4 H4A 118.9 . . ?
N6 C5 C4 121.5(4) . . ?
N6 C5 H5A 119.2 . . ?
C4 C5 H5A 119.2 . . ?
N10 C6 N7 111.2(3) . . ?
N10 C6 C7 125.1(3) . . ?
N7 C6 C7 123.7(3) . . ?
N12 C7 C8 121.8(4) . . ?
N12 C7 C6 116.1(3) . . ?
C8 C7 C6 122.0(3) . . ?
N11 C8 C7 122.1(4) . . ?
N11 C8 H8A 118.9 . . ?
C7 C8 H8A 118.9 . . ?
N11 C9 C10 121.3(4) . . ?
N11 C9 H9A 119.4 . . ?
C10 C9 H9A 119.4 . . ?
N12 C10 C9 123.3(4) . . ?
N12 C10 H10A 118.4 . . ?
C9 C10 H10A 118.4 . . ?

loop_
_geom_bond_atom_site_label_1
_geom_bond_atom_site_label_2
_geom_bond_distance
_geom_bond_site_symmetry_2
_geom_bond_publ_flag
Hg1 N7 2.208(3) . ?
Hg1 N1 2.307(3) . ?
Hg1 N9 2.319(3) 2_455 ?
Hg1 N2 2.323(3) 3_475 ?
Hg1 N6 2.562(3) . ?
N1 C1 1.333(4) . ?
N1 N2 1.339(4) . ?
N2 N3 1.312(4) . ?
N2 Hg1 2.323(3) 3_475 ?
N3 N4 1.330(5) . ?
N4 C1 1.323(5) . ?
N5 C4 1.324(6) . ?
N5 C3 1.328(6) . ?
N6 C2 1.334(4) . ?
N6 C5 1.334(5) . ?
N7 N8 1.329(4) . ?
N7 C6 1.329(4) . ?
N8 N9 1.307(4) . ?
N9 N10 1.346(4) . ?
N9 Hg1 2.319(3) 2_445 ?
N10 C6 1.321(4) . ?
N11 C9 1.320(6) . ?
N11 C8 1.336(5) . ?
N12 C7 1.327(5) . ?
N12 C10 1.328(5) . ?
C1 C2 1.466(5) . ?
C2 C3 1.369(5) . ?
C3 H3A 0.9300 . ?
C4 C5 1.361(6) . ?
C4 H4A 0.9300 . ?
C5 H5A 0.9300 . ?
C6 C7 1.469(5) . ?
C7 C8 1.371(5) . ?
C8 H8A 0.9300 . ?
C9 C10 1.368(7) . ?
C9 H9A 0.9300 . ?
C10 H10A 0.9300 . ?

loop_
_geom_torsion_atom_site_label_1
_geom_torsion_atom_site_label_2
_geom_torsion_atom_site_label_3
_geom_torsion_atom_site_label_4
_geom_torsion
_geom_torsion_site_symmetry_1
_geom_torsion_site_symmetry_2
_geom_torsion_site_symmetry_3
_geom_torsion_site_symmetry_4
_geom_torsion_publ_flag
N7 Hg1 N1 C1 -56.1(3) . . . . ?
N9 Hg1 N1 C1 83.0(3) 2_455 . . . ?
N2 Hg1 N1 C1 175.7(3) 3_475 . . . ?
N6 Hg1 N1 C1 11.2(2) . . . . ?
N7 Hg1 N1 N2 107.3(3) . . . . ?
N9 Hg1 N1 N2 -113.6(3) 2_455 . . . ?
N2 Hg1 N1 N2 -20.9(4) 3_475 . . . ?
N6 Hg1 N1 N2 174.7(4) . . . . ?
C1 N1 N2 N3 -0.3(4) . . . . ?
Hg1 N1 N2 N3 -165.3(3) . . . . ?
C1 N1 N2 Hg1 -168.4(2) . . . 3_475 ?
Hg1 N1 N2 Hg1 26.5(5) . . . 3_475 ?
N1 N2 N3 N4 0.3(4) . . . . ?
Hg1 N2 N3 N4 169.2(2) 3_475 . . . ?
N2 N3 N4 C1 -0.3(4) . . . . ?
N7 Hg1 N6 C2 123.1(3) . . . . ?
N1 Hg1 N6 C2 -10.6(2) . . . . ?
N9 Hg1 N6 C2 -133.1(3) 2_455 . . . ?
N2 Hg1 N6 C2 -54.0(4) 3_475 . . . ?
N7 Hg1 N6 C5 -44.0(4) . . . . ?
N1 Hg1 N6 C5 -177.7(4) . . . . ?
N9 Hg1 N6 C5 59.8(4) 2_455 . . . ?
N2 Hg1 N6 C5 138.9(4) 3_475 . . . ?
N1 Hg1 N7 N8 118.5(3) . . . . ?
N9 Hg1 N7 N8 -25.0(3) 2_455 . . . ?
N2 Hg1 N7 N8 -122.2(3) 3_475 . . . ?
N6 Hg1 N7 N8 59.1(3) . . . . ?
N1 Hg1 N7 C6 -59.9(3) . . . . ?
N9 Hg1 N7 C6 156.6(3) 2_455 . . . ?
N2 Hg1 N7 C6 59.4(3) 3_475 . . . ?
N6 Hg1 N7 C6 -119.3(3) . . . . ?
C6 N7 N8 N9 -0.1(4) . . . . ?
Hg1 N7 N8 N9 -178.8(2) . . . . ?
N7 N8 N9 N10 0.3(4) . . . . ?
N7 N8 N9 Hg1 179.4(2) . . . 2_445 ?
N8 N9 N10 C6 -0.4(4) . . . . ?
Hg1 N9 N10 C6 -179.5(2) 2_445 . . . ?
N3 N4 C1 N1 0.1(4) . . . . ?
N3 N4 C1 C2 179.9(3) . . . . ?
N2 N1 C1 N4 0.1(4) . . . . ?
Hg1 N1 C1 N4 168.1(2) . . . . ?
N2 N1 C1 C2 -179.7(3) . . . . ?
Hg1 N1 C1 C2 -11.7(4) . . . . ?
C5 N6 C2 C3 -1.5(6) . . . . ?
Hg1 N6 C2 C3 -170.2(3) . . . . ?
C5 N6 C2 C1 177.7(4) . . . . ?
Hg1 N6 C2 C1 8.9(4) . . . . ?
N4 C1 C2 N6 -179.0(4) . . . . ?
N1 C1 C2 N6 0.8(5) . . . . ?
N4 C1 C2 C3 0.2(6) . . . . ?
N1 C1 C2 C3 179.9(4) . . . . ?
C4 N5 C3 C2 -0.3(7) . . . . ?
N6 C2 C3 N5 1.5(7) . . . . ?
C1 C2 C3 N5 -177.5(4) . . . . ?
C3 N5 C4 C5 -0.8(7) . . . . ?
C2 N6 C5 C4 0.3(6) . . . . ?
Hg1 N6 C5 C4 167.0(3) . . . . ?
N5 C4 C5 N6 0.9(8) . . . . ?
N9 N10 C6 N7 0.3(4) . . . . ?
N9 N10 C6 C7 179.8(3) . . . . ?
N8 N7 C6 N10 -0.2(4) . . . . ?
Hg1 N7 C6 N10 178.5(2) . . . . ?
N8 N7 C6 C7 -179.6(3) . . . . ?
Hg1 N7 C6 C7 -1.0(5) . . . . ?
C10 N12 C7 C8 -0.8(6) . . . . ?
C10 N12 C7 C6 178.8(4) . . . . ?
N10 C6 C7 N12 -170.8(3) . . . . ?
N7 C6 C7 N12 8.6(5) . . . . ?
N10 C6 C7 C8 8.8(6) . . . . ?
N7 C6 C7 C8 -171.8(4) . . . . ?
C9 N11 C8 C7 -0.3(8) . . . . ?
N12 C7 C8 N11 1.0(7) . . . . ?
C6 C7 C8 N11 -178.6(4) . . . . ?
C8 N11 C9 C10 -0.5(8) . . . . ?
C7 N12 C10 C9 0.0(7) . . . . ?
N11 C9 C10 N12 0.6(8) . . . . ?
